data_4304562
loop_
_publ_author_name
'Boniface P. T. Fokwa'
'German D. Samolyuk'
'Gordon J. Miller'
'Richard Dronskowski'

_publ_section_title
;
Ladders of a Magnetically Active Element in the Structure of the Novel
Complex Boride Ti9Fe2Ru18B8: Synthesis, Structure, Bonding, and Magnetism
;
_journal_name_full 'Inorganic Chemistry'
_journal_page_first 2113
_journal_page_last 2120
_journal_paper_doi 10.1021/ic7020963
_journal_volume 47
_journal_year 2008
_chemical_formula_sum 'B8 Fe2 Ru18 Ti9'
_chemical_formula_weight 2448.54
_space_group_IT_number 127
_symmetry_cell_setting tetragonal
_symmetry_Int_Tables_number 127
_symmetry_space_group_name_Hall '-P 4 2ab'
_symmetry_space_group_name_H-M 'P 4/m b m'
_atom_sites_solution_hydrogens refall
_atom_sites_solution_primary direct
_atom_sites_solution_secondary difmap
_audit_creation_method SHELXL-97
_cell_angle_alpha 90.00
_cell_angle_beta 90.00
_cell_angle_gamma 90.00
_cell_formula_units_Z 2
_cell_length_a 17.525(3)
_cell_length_b 17.525(3)
_cell_length_c 2.9678(5)
_cell_measurement_temperature 293(2)
_cell_volume 911.5(3)
_computing_cell_refinement 'Bruker SMART'
_computing_data_collection 'Bruker SMART'
_computing_data_reduction 'Bruker SAINT'
_computing_molecular_graphics 'Diamond 2.1c (K. Brandenburg, 1999)'
_computing_publication_material 'Bruker SHELXTL'
_computing_structure_refinement 'SHELXL-97 (Sheldrick, 1997)'
_computing_structure_solution 'SHELXS-97 (Sheldrick, 1990)'
_diffrn_ambient_temperature 293(2)
_diffrn_measured_fraction_theta_full 0.978
_diffrn_measured_fraction_theta_max 0.978
_diffrn_measurement_device_type 'Bruker APEX CCD area detector'
_diffrn_measurement_method 'integretion method'
_diffrn_radiation_monochromator graphite
_diffrn_radiation_source 'fine-focus sealed tube'
_diffrn_radiation_type MoK\a
_diffrn_radiation_wavelength 0.71073
_diffrn_reflns_av_R_equivalents 0.0690
_diffrn_reflns_av_sigmaI/netI 0.0272
_diffrn_reflns_limit_h_max 28
_diffrn_reflns_limit_h_min -28
_diffrn_reflns_limit_k_max 28
_diffrn_reflns_limit_k_min -28
_diffrn_reflns_limit_l_max 4
_diffrn_reflns_limit_l_min -4
_diffrn_reflns_number 18824
_diffrn_reflns_theta_full 36.19
_diffrn_reflns_theta_max 36.19
_diffrn_reflns_theta_min 4.65
_exptl_absorpt_coefficient_mu 19.594
_exptl_absorpt_correction_T_max 0.508
_exptl_absorpt_correction_T_min 0.157
_exptl_absorpt_correction_type empirical
_exptl_absorpt_process_details 'SADABS(Bruker, 2001)'
_exptl_crystal_colour silver
_exptl_crystal_density_diffrn 8.922
_exptl_crystal_density_method 'not measured'
_exptl_crystal_description needle
_exptl_crystal_F_000 2164
_exptl_crystal_size_max 0.15
_exptl_crystal_size_mid 0.05
_exptl_crystal_size_min 0.04
_refine_diff_density_max 2.957
_refine_diff_density_min -3.298
_refine_diff_density_rms 0.532
_refine_ls_extinction_coef 0.00046(6)
_refine_ls_extinction_expression Fc^*^=kFc[1+0.001xFc^2^\l^3^/sin(2\q)]^-1/4^
_refine_ls_extinction_method SHELXL
_refine_ls_goodness_of_fit_ref 1.270
_refine_ls_hydrogen_treatment refall
_refine_ls_matrix_type full
_refine_ls_number_parameters 56
_refine_ls_number_reflns 1273
_refine_ls_number_restraints 0
_refine_ls_restrained_S_all 1.270
_refine_ls_R_factor_all 0.0624
_refine_ls_R_factor_gt 0.0513
_refine_ls_shift/su_max 0.000
_refine_ls_shift/su_mean 0.000
_refine_ls_structure_factor_coef Fsqd
_refine_ls_weighting_details 'calc w=1/[\s^2^(Fo^2^)+(0.0282P)^2^+24.3354P] where P=(Fo^2^+2Fc^2^)/3'
_refine_ls_weighting_scheme calc
_refine_ls_wR_factor_gt 0.0934
_refine_ls_wR_factor_ref 0.0970
_reflns_number_gt 1128
_reflns_number_total 1273
_reflns_threshold_expression >2sigma(I)
_cod_data_source_file ic7020963-file011.cif
_cod_data_source_block X
_cod_original_cell_volume 911.4(3)
_cod_database_code 4304562

loop_
_symmetry_equiv_pos_as_xyz
'x, y, z'
'-x, -y, z'
'-y, x, z'
'y, -x, z'
'-x+1/2, y+1/2, -z'
'x+1/2, -y+1/2, -z'
'y+1/2, x+1/2, -z'
'-y+1/2, -x+1/2, -z'
'-x, -y, -z'
'x, y, -z'
'y, -x, -z'
'-y, x, -z'
'x-1/2, -y-1/2, z'
'-x-1/2, y-1/2, z'
'-y-1/2, -x-1/2, z'
'y-1/2, x-1/2, z'

loop_
_atom_site_label
_atom_site_type_symbol
_atom_site_fract_x
_atom_site_fract_y
_atom_site_fract_z
_atom_site_U_iso_or_equiv
_atom_site_adp_type
_atom_site_occupancy
_atom_site_symmetry_multiplicity
_atom_site_calc_flag
_atom_site_refinement_flags
_atom_site_disorder_assembly
_atom_site_disorder_group
Ru1 Ru 0.25340(4) 0.91957(4) 0.0000 0.00481(15) Uani 1 2 d S . .
Ru2 Ru 0.41531(4) 0.91531(4) 0.0000 0.00474(19) Uani 1 4 d S . .
Ru3 Ru 0.32600(4) 0.05251(4) 0.0000 0.00572(16) Uani 1 2 d S . .
Ru4 Ru 0.16877(4) 0.78918(4) 0.0000 0.00521(16) Uani 1 2 d S . .
Ru5 Ru 0.09803(4) 0.93104(4) 0.0000 0.00448(15) Uani 1 2 d S . .
Ti1 Ti 0.30406(11) 0.80406(11) 0.5000 0.0068(4) Uani 1 4 d S . .
Ti2 Ti 0.0000 0.0000 0.5000 0.0040(5) Uani 1 8 d S . .
Ti3 Ti 0.18710(10) 0.03574(10) 0.5000 0.0069(3) Uani 1 2 d S . .
Ti4 Ti 0.32744(10) 0.17256(10) 0.5000 0.0070(4) Uani 1 4 d S . .
Fe Fe 0.44978(8) 1.05022(8) 0.5000 0.0061(4) Uani 1 4 d S . .
B1 B 0.1693(6) 0.8787(6) -0.5000 0.0073(18) Uiso 1 2 d S . .
B2 B 0.3348(7) 0.9625(7) 0.5000 0.0098(19) Uiso 1 2 d S . .

loop_
_atom_site_aniso_label
_atom_site_aniso_U_11
_atom_site_aniso_U_22
_atom_site_aniso_U_33
_atom_site_aniso_U_23
_atom_site_aniso_U_13
_atom_site_aniso_U_12
Ru1 0.0044(3) 0.0047(3) 0.0053(3) 0.000 0.000 -0.0001(2)
Ru2 0.0047(3) 0.0047(3) 0.0047(5) 0.000 0.000 0.0003(3)
Ru3 0.0061(3) 0.0051(3) 0.0061(3) 0.000 0.000 0.0002(2)
Ru4 0.0055(3) 0.0053(3) 0.0049(3) 0.000 0.000 -0.0004(2)
Ru5 0.0045(3) 0.0044(3) 0.0045(3) 0.000 0.000 0.0005(2)
Ti1 0.0071(6) 0.0071(6) 0.0062(10) 0.000 0.000 0.0019(8)
Ti2 0.0047(8) 0.0047(8) 0.0025(13) 0.000 0.000 0.000
Ti3 0.0082(7) 0.0063(7) 0.0063(7) 0.000 0.000 0.0018(5)
Ti4 0.0062(6) 0.0062(6) 0.0084(11) 0.000 0.000 0.0002(7)
Fe 0.0037(5) 0.0037(5) 0.0110(10) 0.000 0.000 -0.0023(6)

loop_
_atom_type_symbol
_atom_type_description
_atom_type_scat_dispersion_real
_atom_type_scat_dispersion_imag
_atom_type_scat_source
B B 0.0013 0.0007 'International Tables Vol C Tables 4.2.6.8 and 6.1.1.4'
Ti Ti 0.2776 0.4457 'International Tables Vol C Tables 4.2.6.8 and 6.1.1.4'
Fe Fe 0.3463 0.8444 'International Tables Vol C Tables 4.2.6.8 and 6.1.1.4'
Ru Ru -1.2594 0.8363 'International Tables Vol C Tables 4.2.6.8 and 6.1.1.4'

loop_
_geom_angle_atom_site_label_1
_geom_angle_atom_site_label_2
_geom_angle_atom_site_label_3
_geom_angle
_geom_angle_site_symmetry_1
_geom_angle_site_symmetry_3
_geom_angle_publ_flag
B2 Ru1 B2 85.2(4) . 1_554 ?
B2 Ru1 B1 178.5(4) . . ?
B2 Ru1 B1 95.2(3) 1_554 . ?
B2 Ru1 B1 95.2(3) . 1_556 ?
B2 Ru1 B1 178.5(4) 1_554 1_556 ?
B1 Ru1 B1 84.3(4) . 1_556 ?
B2 Ru1 Ru3 52.2(3) . 1_565 ?
B2 Ru1 Ru3 52.2(3) 1_554 1_565 ?
B1 Ru1 Ru3 127.2(3) . 1_565 ?
B1 Ru1 Ru3 127.2(3) 1_556 1_565 ?
B2 Ru1 Ti1 114.9(3) . 1_554 ?
B2 Ru1 Ti1 70.5(3) 1_554 1_554 ?
B1 Ru1 Ti1 66.5(3) . 1_554 ?
B1 Ru1 Ti1 110.5(3) 1_556 1_554 ?
Ru3 Ru1 Ti1 120.50(6) 1_565 1_554 ?
B2 Ru1 Ti1 70.5(3) . . ?
B2 Ru1 Ti1 114.9(3) 1_554 . ?
B1 Ru1 Ti1 110.5(3) . . ?
B1 Ru1 Ti1 66.5(3) 1_556 . ?
Ru3 Ru1 Ti1 120.50(6) 1_565 . ?
Ti1 Ru1 Ti1 67.75(3) 1_554 . ?
B2 Ru1 Ru4 130.0(3) . . ?
B2 Ru1 Ru4 130.0(3) 1_554 . ?
B1 Ru1 Ru4 50.6(2) . . ?
B1 Ru1 Ru4 50.6(2) 1_556 . ?
Ru3 Ru1 Ru4 175.65(4) 1_565 . ?
Ti1 Ru1 Ru4 62.85(6) 1_554 . ?
Ti1 Ru1 Ru4 62.85(6) . . ?
B2 Ru1 Ru5 128.6(3) . . ?
B2 Ru1 Ru5 128.6(3) 1_554 . ?
B1 Ru1 Ru5 50.1(2) . . ?
B1 Ru1 Ru5 50.1(2) 1_556 . ?
Ru3 Ru1 Ru5 114.42(3) 1_565 . ?
Ti1 Ru1 Ru5 112.86(5) 1_554 . ?
Ti1 Ru1 Ru5 112.86(5) . . ?
Ru4 Ru1 Ru5 61.23(3) . . ?
B2 Ru1 Ti3 70.0(3) . 1_565 ?
B2 Ru1 Ti3 112.5(3) 1_554 1_565 ?
B1 Ru1 Ti3 108.5(3) . 1_565 ?
B1 Ru1 Ti3 66.4(3) 1_556 1_565 ?
Ru3 Ru1 Ti3 63.68(4) 1_565 1_565 ?
Ti1 Ru1 Ti3 174.72(7) 1_554 1_565 ?
Ti1 Ru1 Ti3 113.55(2) . 1_565 ?
Ru4 Ru1 Ti3 112.80(5) . 1_565 ?
Ru5 Ru1 Ti3 61.86(4) . 1_565 ?
B2 Ru1 Ti3 112.5(3) . 1_564 ?
B2 Ru1 Ti3 70.0(3) 1_554 1_564 ?
B1 Ru1 Ti3 66.4(3) . 1_564 ?
B1 Ru1 Ti3 108.5(3) 1_556 1_564 ?
Ru3 Ru1 Ti3 63.68(4) 1_565 1_564 ?
Ti1 Ru1 Ti3 113.55(2) 1_554 1_564 ?
Ti1 Ru1 Ti3 174.72(7) . 1_564 ?
Ru4 Ru1 Ti3 112.80(5) . 1_564 ?
Ru5 Ru1 Ti3 61.86(4) . 1_564 ?
Ti3 Ru1 Ti3 64.67(4) 1_565 1_564 ?
B2 Ru1 Ru2 50.1(3) . . ?
B2 Ru1 Ru2 50.1(3) 1_554 . ?
B1 Ru1 Ru2 131.2(2) . . ?
B1 Ru1 Ru2 131.2(2) 1_556 . ?
Ru3 Ru1 Ru2 62.87(3) 1_565 . ?
Ti1 Ru1 Ru2 69.31(5) 1_554 . ?
Ti1 Ru1 Ru2 69.31(5) . . ?
Ru4 Ru1 Ru2 121.48(3) . . ?
Ru5 Ru1 Ru2 177.29(4) . . ?
Ti3 Ru1 Ru2 115.98(5) 1_565 . ?
Ti3 Ru1 Ru2 115.98(5) 1_564 . ?
B2 Ru2 B2 84.4(4) 7_455 7_456 ?
B2 Ru2 B2 91.5(5) 7_455 1_554 ?
B2 Ru2 B2 158.5(6) 7_456 1_554 ?
B2 Ru2 B2 158.5(6) 7_455 . ?
B2 Ru2 B2 91.5(5) 7_456 . ?
B2 Ru2 B2 84.4(4) 1_554 . ?
B2 Ru2 Ru1 49.6(3) 7_455 7_455 ?
B2 Ru2 Ru1 49.6(3) 7_456 7_455 ?
B2 Ru2 Ru1 113.0(3) 1_554 7_455 ?
B2 Ru2 Ru1 113.0(3) . 7_455 ?
B2 Ru2 Ru1 113.0(3) 7_455 . ?
B2 Ru2 Ru1 113.0(3) 7_456 . ?
B2 Ru2 Ru1 49.6(3) 1_554 . ?
B2 Ru2 Ru1 49.6(3) . . ?
Ru1 Ru2 Ru1 93.02(4) 7_455 . ?
B2 Ru2 Fe 143.0(3) 7_455 . ?
B2 Ru2 Fe 95.8(3) 7_456 . ?
B2 Ru2 Fe 100.0(3) 1_554 . ?
B2 Ru2 Fe 58.4(3) . . ?
Ru1 Ru2 Fe 145.28(3) 7_455 . ?
Ru1 Ru2 Fe 100.93(4) . . ?
B2 Ru2 Fe 100.0(3) 7_455 9_676 ?
B2 Ru2 Fe 58.4(3) 7_456 9_676 ?
B2 Ru2 Fe 143.0(3) 1_554 9_676 ?
B2 Ru2 Fe 95.8(3) . 9_676 ?
Ru1 Ru2 Fe 100.93(4) 7_455 9_676 ?
Ru1 Ru2 Fe 145.28(3) . 9_676 ?
Fe Ru2 Fe 51.67(8) . 9_676 ?
B2 Ru2 Fe 95.8(3) 7_455 1_554 ?
B2 Ru2 Fe 143.0(3) 7_456 1_554 ?
B2 Ru2 Fe 58.4(3) 1_554 1_554 ?
B2 Ru2 Fe 100.0(3) . 1_554 ?
Ru1 Ru2 Fe 145.28(3) 7_455 1_554 ?
Ru1 Ru2 Fe 100.93(4) . 1_554 ?
Fe Ru2 Fe 62.61(3) . 1_554 ?
Fe Ru2 Fe 85.40(5) 9_676 1_554 ?
B2 Ru2 Fe 58.4(3) 7_455 9_675 ?
B2 Ru2 Fe 100.0(3) 7_456 9_675 ?
B2 Ru2 Fe 95.8(3) 1_554 9_675 ?
B2 Ru2 Fe 143.0(3) . 9_675 ?
Ru1 Ru2 Fe 100.93(4) 7_455 9_675 ?
Ru1 Ru2 Fe 145.28(3) . 9_675 ?
Fe Ru2 Fe 85.40(5) . 9_675 ?
Fe Ru2 Fe 62.61(3) 9_676 9_675 ?
Fe Ru2 Fe 51.67(8) 1_554 9_675 ?
B2 Ru2 Ru3 48.5(3) 7_455 7 ?
B2 Ru2 Ru3 48.5(3) 7_456 7 ?
B2 Ru2 Ru3 137.7(2) 1_554 7 ?
B2 Ru2 Ru3 137.7(2) . 7 ?
Ru1 Ru2 Ru3 55.43(2) 7_455 7 ?
Ru1 Ru2 Ru3 148.45(4) . 7 ?
Fe Ru2 Ru3 105.92(5) . 7 ?
Fe Ru2 Ru3 54.66(4) 9_676 7 ?
Fe Ru2 Ru3 105.92(5) 1_554 7 ?
Fe Ru2 Ru3 54.66(4) 9_675 7 ?
B2 Ru2 Ru3 137.7(2) 7_455 1_565 ?
B2 Ru2 Ru3 137.7(2) 7_456 1_565 ?
B2 Ru2 Ru3 48.5(3) 1_554 1_565 ?
B2 Ru2 Ru3 48.5(3) . 1_565 ?
Ru1 Ru2 Ru3 148.45(4) 7_455 1_565 ?
Ru1 Ru2 Ru3 55.43(2) . 1_565 ?
Fe Ru2 Ru3 54.66(4) . 1_565 ?
Fe Ru2 Ru3 105.92(5) 9_676 1_565 ?
Fe Ru2 Ru3 54.66(4) 1_554 1_565 ?
Fe Ru2 Ru3 105.92(5) 9_675 1_565 ?
Ru3 Ru2 Ru3 156.12(5) 7 1_565 ?
B2 Ru3 B2 86.2(4) 1_544 1_545 ?
B2 Ru3 Ti4 170.7(3) 1_544 . ?
B2 Ru3 Ti4 101.5(2) 1_545 . ?
B2 Ru3 Ti4 101.5(2) 1_544 1_554 ?
B2 Ru3 Ti4 170.7(3) 1_545 1_554 ?
Ti4 Ru3 Ti4 70.39(5) . 1_554 ?
B2 Ru3 Fe 108.4(3) 1_544 1_545 ?
B2 Ru3 Fe 62.9(3) 1_545 1_545 ?
Ti4 Ru3 Fe 71.28(6) . 1_545 ?
Ti4 Ru3 Fe 109.25(4) 1_554 1_545 ?
B2 Ru3 Fe 62.9(3) 1_544 1_544 ?
B2 Ru3 Fe 108.4(3) 1_545 1_544 ?
Ti4 Ru3 Fe 109.25(4) . 1_544 ?
Ti4 Ru3 Fe 71.28(6) 1_554 1_544 ?
Fe Ru3 Fe 68.74(4) 1_545 1_544 ?
B2 Ru3 Ru1 52.9(3) 1_544 1_545 ?
B2 Ru3 Ru1 52.9(3) 1_545 1_545 ?
Ti4 Ru3 Ru1 136.21(3) . 1_545 ?
Ti4 Ru3 Ru1 136.21(3) 1_554 1_545 ?
Fe Ru3 Ru1 112.47(4) 1_545 1_545 ?
Fe Ru3 Ru1 112.47(4) 1_544 1_545 ?
B2 Ru3 Ti3 68.4(3) 1_544 1_554 ?
B2 Ru3 Ti3 109.9(3) 1_545 1_554 ?
Ti4 Ru3 Ti3 112.99(6) . 1_554 ?
Ti4 Ru3 Ti3 78.09(4) 1_554 1_554 ?
Fe Ru3 Ti3 172.60(5) 1_545 1_554 ?
Fe Ru3 Ti3 114.02(3) 1_544 1_554 ?
Ru1 Ru3 Ti3 60.19(4) 1_545 1_554 ?
B2 Ru3 Ti3 109.9(3) 1_544 . ?
B2 Ru3 Ti3 68.4(3) 1_545 . ?
Ti4 Ru3 Ti3 78.09(4) . . ?
Ti4 Ru3 Ti3 112.99(6) 1_554 . ?
Fe Ru3 Ti3 114.02(3) 1_545 . ?
Fe Ru3 Ti3 172.60(5) 1_544 . ?
Ru1 Ru3 Ti3 60.19(4) 1_545 . ?
Ti3 Ru3 Ti3 62.37(4) 1_554 . ?
B2 Ru3 Ru4 124.5(3) 1_544 3_655 ?
B2 Ru3 Ru4 124.5(3) 1_545 3_655 ?
Ti4 Ru3 Ru4 55.00(5) . 3_655 ?
Ti4 Ru3 Ru4 55.00(5) 1_554 3_655 ?
Fe Ru3 Ru4 126.27(4) 1_545 3_655 ?
Fe Ru3 Ru4 126.27(4) 1_544 3_655 ?
Ru1 Ru3 Ru4 106.63(3) 1_545 3_655 ?
Ti3 Ru3 Ru4 58.34(4) 1_554 3_655 ?
Ti3 Ru3 Ru4 58.34(4) . 3_655 ?
B2 Ru3 Ru2 49.6(3) 1_544 1_545 ?
B2 Ru3 Ru2 49.6(3) 1_545 1_545 ?
Ti4 Ru3 Ru2 132.80(5) . 1_545 ?
Ti4 Ru3 Ru2 132.80(5) 1_554 1_545 ?
Fe Ru3 Ru2 62.42(4) 1_545 1_545 ?
Fe Ru3 Ru2 62.42(4) 1_544 1_545 ?
Ru1 Ru3 Ru2 61.70(3) 1_545 1_545 ?
Ti3 Ru3 Ru2 112.17(5) 1_554 1_545 ?
Ti3 Ru3 Ru2 112.17(5) . 1_545 ?
Ru4 Ru3 Ru2 168.33(4) 3_655 1_545 ?
B2 Ru3 Ru3 133.1(2) 1_544 1_556 ?
B2 Ru3 Ru3 46.9(2) 1_545 1_556 ?
Ti4 Ru3 Ru3 54.81(3) . 1_556 ?
Ti4 Ru3 Ru3 125.19(3) 1_554 1_556 ?
Fe Ru3 Ru3 55.63(2) 1_545 1_556 ?
Fe Ru3 Ru3 124.37(2) 1_544 1_556 ?
Ru1 Ru3 Ru3 90.0 1_545 1_556 ?
Ti3 Ru3 Ru3 121.18(2) 1_554 1_556 ?
Ti3 Ru3 Ru3 58.82(2) . 1_556 ?
Ru4 Ru3 Ru3 90.0 3_655 1_556 ?
Ru2 Ru3 Ru3 90.0 1_545 1_556 ?
B1 Ru4 B1 86.8(4) 1_556 . ?
B1 Ru4 Ti4 172.4(2) 1_556 11_565 ?
B1 Ru4 Ti4 100.6(2) . 11_565 ?
B1 Ru4 Ti4 100.6(2) 1_556 11_566 ?
B1 Ru4 Ti4 172.4(2) . 11_566 ?
Ti4 Ru4 Ti4 71.93(5) 11_565 11_566 ?
B1 Ru4 Ru1 52.3(3) 1_556 . ?
B1 Ru4 Ru1 52.3(3) . . ?
Ti4 Ru4 Ru1 131.62(5) 11_565 . ?
Ti4 Ru4 Ru1 131.62(5) 11_566 . ?
B1 Ru4 Ru5 49.6(2) 1_556 . ?
B1 Ru4 Ru5 49.6(2) . . ?
Ti4 Ru4 Ru5 137.36(2) 11_565 . ?
Ti4 Ru4 Ru5 137.36(2) 11_566 . ?
Ru1 Ru4 Ru5 59.49(3) . . ?
B1 Ru4 Ti3 105.1(3) 1_556 11_565 ?
B1 Ru4 Ti3 62.0(3) . 11_565 ?
Ti4 Ru4 Ti3 80.23(4) 11_565 11_565 ?
Ti4 Ru4 Ti3 117.01(6) 11_566 11_565 ?
Ru1 Ru4 Ti3 109.23(5) . 11_565 ?
Ru5 Ru4 Ti3 59.64(4) . 11_565 ?
B1 Ru4 Ti3 62.0(3) 1_556 11_566 ?
B1 Ru4 Ti3 105.1(3) . 11_566 ?
Ti4 Ru4 Ti3 117.01(6) 11_565 11_566 ?
Ti4 Ru4 Ti3 80.23(4) 11_566 11_566 ?
Ru1 Ru4 Ti3 109.23(5) . 11_566 ?
Ru5 Ru4 Ti3 59.64(4) . 11_566 ?
Ti3 Ru4 Ti3 64.14(5) 11_565 11_566 ?
B1 Ru4 Ti1 64.3(3) 1_556 . ?
B1 Ru4 Ti1 107.0(3) . . ?
Ti4 Ru4 Ti1 111.29(4) 11_565 . ?
Ti4 Ru4 Ti1 75.09(7) 11_566 . ?
Ru1 Ru4 Ti1 57.50(4) . . ?
Ru5 Ru4 Ti1 107.08(4) . . ?
Ti3 Ru4 Ti1 166.12(6) 11_565 . ?
Ti3 Ru4 Ti1 114.19(3) 11_566 . ?
B1 Ru4 Ti1 107.0(3) 1_556 1_554 ?
B1 Ru4 Ti1 64.3(3) . 1_554 ?
Ti4 Ru4 Ti1 75.09(7) 11_565 1_554 ?
Ti4 Ru4 Ti1 111.29(4) 11_566 1_554 ?
Ru1 Ru4 Ti1 57.50(4) . 1_554 ?
Ru5 Ru4 Ti1 107.08(4) . 1_554 ?
Ti3 Ru4 Ti1 114.19(3) 11_565 1_554 ?
Ti3 Ru4 Ti1 166.12(6) 11_566 1_554 ?
Ti1 Ru4 Ti1 63.78(5) . 1_554 ?
B1 Ru4 Ru3 120.9(3) 1_556 11_565 ?
B1 Ru4 Ru3 120.9(3) . 11_565 ?
Ti4 Ru4 Ru3 56.59(5) 11_565 11_565 ?
Ti4 Ru4 Ru3 56.59(5) 11_566 11_565 ?
Ru1 Ru4 Ru3 167.72(4) . 11_565 ?
Ru5 Ru4 Ru3 108.23(3) . 11_565 ?
Ti3 Ru4 Ru3 60.79(4) 11_565 11_565 ?
Ti3 Ru4 Ru3 60.79(4) 11_566 11_565 ?
Ti1 Ru4 Ru3 131.67(5) . 11_565 ?
Ti1 Ru4 Ru3 131.67(5) 1_554 11_565 ?
B1 Ru4 Ru4 133.4(2) 1_556 1_554 ?
B1 Ru4 Ru4 46.6(2) . 1_554 ?
Ti4 Ru4 Ru4 54.03(3) 11_565 1_554 ?
Ti4 Ru4 Ru4 125.97(3) 11_566 1_554 ?
Ru1 Ru4 Ru4 90.0 . 1_554 ?
Ru5 Ru4 Ru4 90.0 . 1_554 ?
Ti3 Ru4 Ru4 57.93(2) 11_565 1_554 ?
Ti3 Ru4 Ru4 122.07(2) 11_566 1_554 ?
Ti1 Ru4 Ru4 121.89(2) . 1_554 ?
Ti1 Ru4 Ru4 58.11(2) 1_554 1_554 ?
Ru3 Ru4 Ru4 90.0 11_565 1_554 ?
B1 Ru5 B1 87.5(4) 1_556 . ?
B1 Ru5 Ti2 171.4(2) 1_556 1_564 ?
B1 Ru5 Ti2 101.0(2) . 1_564 ?
B1 Ru5 Ti2 101.0(2) 1_556 1_565 ?
B1 Ru5 Ti2 171.4(2) . 1_565 ?
Ti2 Ru5 Ti2 70.48(2) 1_564 1_565 ?
B1 Ru5 Ru1 52.3(3) 1_556 . ?
B1 Ru5 Ru1 52.3(3) . . ?
Ti2 Ru5 Ru1 134.49(2) 1_564 . ?
Ti2 Ru5 Ru1 134.49(2) 1_565 . ?
B1 Ru5 Ti3 106.3(3) 1_556 11_565 ?
B1 Ru5 Ti3 62.6(3) . 11_565 ?
Ti2 Ru5 Ti3 77.23(4) 1_564 11_565 ?
Ti2 Ru5 Ti3 113.39(4) 1_565 11_565 ?
Ru1 Ru5 Ti3 109.75(5) . 11_565 ?
B1 Ru5 Ti3 62.6(3) 1_556 11_566 ?
B1 Ru5 Ti3 106.3(3) . 11_566 ?
Ti2 Ru5 Ti3 113.39(4) 1_564 11_566 ?
Ti2 Ru5 Ti3 77.23(4) 1_565 11_566 ?
Ru1 Ru5 Ti3 109.75(5) . 11_566 ?
Ti3 Ru5 Ti3 64.75(5) 11_565 11_566 ?
B1 Ru5 Ru4 50.0(2) 1_556 . ?
B1 Ru5 Ru4 50.0(2) . . ?
Ti2 Ru5 Ru4 135.94(2) 1_564 . ?
Ti2 Ru5 Ru4 135.94(2) 1_565 . ?
Ru1 Ru5 Ru4 59.27(3) . . ?
Ti3 Ru5 Ru4 60.48(4) 11_565 . ?
Ti3 Ru5 Ru4 60.48(4) 11_566 . ?
B1 Ru5 Ti3 66.0(3) 1_556 1_565 ?
B1 Ru5 Ti3 108.6(3) . 1_565 ?
Ti2 Ru5 Ti3 111.49(4) 1_564 1_565 ?
Ti2 Ru5 Ti3 76.18(4) 1_565 1_565 ?
Ru1 Ru5 Ti3 59.84(4) . 1_565 ?
Ti3 Ru5 Ti3 169.31(6) 11_565 1_565 ?
Ti3 Ru5 Ti3 114.90(2) 11_566 1_565 ?
Ru4 Ru5 Ti3 109.52(4) . 1_565 ?
B1 Ru5 Ti3 108.6(3) 1_556 1_564 ?
B1 Ru5 Ti3 66.0(3) . 1_564 ?
Ti2 Ru5 Ti3 76.18(4) 1_564 1_564 ?
Ti2 Ru5 Ti3 111.49(4) 1_565 1_564 ?
Ru1 Ru5 Ti3 59.84(4) . 1_564 ?
Ti3 Ru5 Ti3 114.90(2) 11_565 1_564 ?
Ti3 Ru5 Ti3 169.31(6) 11_566 1_564 ?
Ru4 Ru5 Ti3 109.52(4) . 1_564 ?
Ti3 Ru5 Ti3 63.26(4) 1_565 1_564 ?
B1 Ru5 Ru5 46.2(2) 1_556 1_556 ?
B1 Ru5 Ru5 133.8(2) . 1_556 ?
Ti2 Ru5 Ru5 125.240(12) 1_564 1_556 ?
Ti2 Ru5 Ru5 54.760(12) 1_565 1_556 ?
Ru1 Ru5 Ru5 90.0 . 1_556 ?
Ti3 Ru5 Ru5 122.38(2) 11_565 1_556 ?
Ti3 Ru5 Ru5 57.62(2) 11_566 1_556 ?
Ru4 Ru5 Ru5 90.0 . 1_556 ?
Ti3 Ru5 Ru5 58.37(2) 1_565 1_556 ?
Ti3 Ru5 Ru5 121.63(2) 1_564 1_556 ?
B1 Ru5 Ru5 133.8(2) 1_556 1_554 ?
B1 Ru5 Ru5 46.2(2) . 1_554 ?
Ti2 Ru5 Ru5 54.760(12) 1_564 1_554 ?
Ti2 Ru5 Ru5 125.240(12) 1_565 1_554 ?
Ru1 Ru5 Ru5 90.0 . 1_554 ?
Ti3 Ru5 Ru5 57.62(2) 11_565 1_554 ?
Ti3 Ru5 Ru5 122.38(2) 11_566 1_554 ?
Ru4 Ru5 Ru5 90.0 . 1_554 ?
Ti3 Ru5 Ru5 121.63(2) 1_565 1_554 ?
Ti3 Ru5 Ru5 58.37(2) 1_564 1_554 ?
Ru5 Ru5 Ru5 180.00(6) 1_556 1_554 ?
Ru1 Ti1 Ru1 101.33(5) 1_556 7_456 ?
Ru1 Ti1 Ru1 144.86(11) 1_556 7_455 ?
Ru1 Ti1 Ru1 67.75(3) 7_456 7_455 ?
Ru1 Ti1 Ru1 67.75(3) 1_556 . ?
Ru1 Ti1 Ru1 144.86(11) 7_456 . ?
Ru1 Ti1 Ru1 101.33(5) 7_455 . ?
Ru1 Ti1 B1 48.70(16) 1_556 1_556 ?
Ru1 Ti1 B1 145.76(3) 7_456 1_556 ?
Ru1 Ti1 B1 145.76(3) 7_455 1_556 ?
Ru1 Ti1 B1 48.70(16) . 1_556 ?
Ru1 Ti1 B1 145.76(4) 1_556 7_455 ?
Ru1 Ti1 B1 48.70(16) 7_456 7_455 ?
Ru1 Ti1 B1 48.70(16) 7_455 7_455 ?
Ru1 Ti1 B1 145.76(4) . 7_455 ?
B1 Ti1 B1 147.9(5) 1_556 7_455 ?
Ru1 Ti1 Ru4 154.86(9) 1_556 7_455 ?
Ru1 Ti1 Ru4 94.79(3) 7_456 7_455 ?
Ru1 Ti1 Ru4 59.65(3) 7_455 7_455 ?
Ru1 Ti1 Ru4 108.44(3) . 7_455 ?
B1 Ti1 Ru4 109.1(2) 1_556 7_455 ?
B1 Ti1 Ru4 46.10(17) 7_455 7_455 ?
Ru1 Ti1 Ru4 94.79(3) 1_556 . ?
Ru1 Ti1 Ru4 154.86(9) 7_456 . ?
Ru1 Ti1 Ru4 108.44(3) 7_455 . ?
Ru1 Ti1 Ru4 59.65(3) . . ?
B1 Ti1 Ru4 46.10(17) 1_556 . ?
B1 Ti1 Ru4 109.1(2) 7_455 . ?
Ru4 Ti1 Ru4 64.17(5) 7_455 . ?
Ru1 Ti1 Ru4 108.44(3) 1_556 7_456 ?
Ru1 Ti1 Ru4 59.65(3) 7_456 7_456 ?
Ru1 Ti1 Ru4 94.79(3) 7_455 7_456 ?
Ru1 Ti1 Ru4 154.86(9) . 7_456 ?
B1 Ti1 Ru4 109.1(2) 1_556 7_456 ?
B1 Ti1 Ru4 46.10(17) 7_455 7_456 ?
Ru4 Ti1 Ru4 63.78(5) 7_455 7_456 ?
Ru4 Ti1 Ru4 97.03(9) . 7_456 ?
Ru1 Ti1 Ru4 59.65(3) 1_556 1_556 ?
Ru1 Ti1 Ru4 108.44(3) 7_456 1_556 ?
Ru1 Ti1 Ru4 154.86(9) 7_455 1_556 ?
Ru1 Ti1 Ru4 94.79(3) . 1_556 ?
B1 Ti1 Ru4 46.10(17) 1_556 1_556 ?
B1 Ti1 Ru4 109.1(2) 7_455 1_556 ?
Ru4 Ti1 Ru4 97.03(9) 7_455 1_556 ?
Ru4 Ti1 Ru4 63.78(5) . 1_556 ?
Ru4 Ti1 Ru4 64.17(5) 7_456 1_556 ?
Ru1 Ti1 Ti1 56.126(16) 1_556 1_556 ?
Ru1 Ti1 Ti1 56.126(16) 7_456 1_556 ?
Ru1 Ti1 Ti1 123.874(16) 7_455 1_556 ?
Ru1 Ti1 Ti1 123.874(16) . 1_556 ?
B1 Ti1 Ti1 90.0 1_556 1_556 ?
B1 Ti1 Ti1 90.0 7_455 1_556 ?
Ru4 Ti1 Ti1 121.89(2) 7_455 1_556 ?
Ru4 Ti1 Ti1 121.89(2) . 1_556 ?
Ru4 Ti1 Ti1 58.11(2) 7_456 1_556 ?
Ru4 Ti1 Ti1 58.11(2) 1_556 1_556 ?
Ru1 Ti1 Ti1 123.874(16) 1_556 1_554 ?
Ru1 Ti1 Ti1 123.874(16) 7_456 1_554 ?
Ru1 Ti1 Ti1 56.126(16) 7_455 1_554 ?
Ru1 Ti1 Ti1 56.126(16) . 1_554 ?
B1 Ti1 Ti1 90.0 1_556 1_554 ?
B1 Ti1 Ti1 90.0 7_455 1_554 ?
Ru4 Ti1 Ti1 58.11(2) 7_455 1_554 ?
Ru4 Ti1 Ti1 58.11(2) . 1_554 ?
Ru4 Ti1 Ti1 121.89(2) 7_456 1_554 ?
Ru4 Ti1 Ti1 121.89(2) 1_556 1_554 ?
Ti1 Ti1 Ti1 180.000(1) 1_556 1_554 ?
Ru5 Ti2 Ru5 180.00(2) 3_656 11_455 ?
Ru5 Ti2 Ru5 70.553(12) 3_656 1_546 ?
Ru5 Ti2 Ru5 109.447(12) 11_455 1_546 ?
Ru5 Ti2 Ru5 70.48(2) 3_656 3_655 ?
Ru5 Ti2 Ru5 109.52(2) 11_455 3_655 ?
Ru5 Ti2 Ru5 109.447(12) 1_546 3_655 ?
Ru5 Ti2 Ru5 109.447(12) 3_656 1_545 ?
Ru5 Ti2 Ru5 70.553(12) 11_455 1_545 ?
Ru5 Ti2 Ru5 70.48(2) 1_546 1_545 ?
Ru5 Ti2 Ru5 70.553(12) 3_655 1_545 ?
Ru5 Ti2 Ru5 109.447(12) 3_656 9_565 ?
Ru5 Ti2 Ru5 70.553(12) 11_455 9_565 ?
Ru5 Ti2 Ru5 180.00(4) 1_546 9_565 ?
Ru5 Ti2 Ru5 70.553(12) 3_655 9_565 ?
Ru5 Ti2 Ru5 109.52(2) 1_545 9_565 ?
Ru5 Ti2 Ru5 109.52(2) 3_656 11_456 ?
Ru5 Ti2 Ru5 70.48(2) 11_455 11_456 ?
Ru5 Ti2 Ru5 70.553(12) 1_546 11_456 ?
Ru5 Ti2 Ru5 180.00(4) 3_655 11_456 ?
Ru5 Ti2 Ru5 109.447(12) 1_545 11_456 ?
Ru5 Ti2 Ru5 109.447(12) 9_565 11_456 ?
Ru5 Ti2 Ru5 70.553(12) 3_656 9_566 ?
Ru5 Ti2 Ru5 109.447(12) 11_455 9_566 ?
Ru5 Ti2 Ru5 109.52(2) 1_546 9_566 ?
Ru5 Ti2 Ru5 109.447(12) 3_655 9_566 ?
Ru5 Ti2 Ru5 180.00(4) 1_545 9_566 ?
Ru5 Ti2 Ru5 70.48(2) 9_565 9_566 ?
Ru5 Ti2 Ru5 70.553(12) 11_456 9_566 ?
Ru5 Ti2 Ti2 54.760(12) 3_656 1_556 ?
Ru5 Ti2 Ti2 125.240(12) 11_455 1_556 ?
Ru5 Ti2 Ti2 54.760(12) 1_546 1_556 ?
Ru5 Ti2 Ti2 125.240(12) 3_655 1_556 ?
Ru5 Ti2 Ti2 125.240(12) 1_545 1_556 ?
Ru5 Ti2 Ti2 125.240(12) 9_565 1_556 ?
Ru5 Ti2 Ti2 54.760(12) 11_456 1_556 ?
Ru5 Ti2 Ti2 54.760(12) 9_566 1_556 ?
Ru5 Ti2 Ti2 125.240(12) 3_656 1_554 ?
Ru5 Ti2 Ti2 54.760(12) 11_455 1_554 ?
Ru5 Ti2 Ti2 125.240(12) 1_546 1_554 ?
Ru5 Ti2 Ti2 54.760(12) 3_655 1_554 ?
Ru5 Ti2 Ti2 54.760(12) 1_545 1_554 ?
Ru5 Ti2 Ti2 54.760(12) 9_565 1_554 ?
Ru5 Ti2 Ti2 125.240(12) 11_456 1_554 ?
Ru5 Ti2 Ti2 125.240(12) 9_566 1_554 ?
Ti2 Ti2 Ti2 180.0 1_556 1_554 ?
Ru5 Ti2 Ti3 125.94(3) 3_656 9_556 ?
Ru5 Ti2 Ti3 54.06(3) 11_455 9_556 ?
Ru5 Ti2 Ti3 124.61(3) 1_546 9_556 ?
Ru5 Ti2 Ti3 125.94(3) 3_655 9_556 ?
Ru5 Ti2 Ti3 124.61(3) 1_545 9_556 ?
Ru5 Ti2 Ti3 55.39(3) 9_565 9_556 ?
Ru5 Ti2 Ti3 54.06(3) 11_456 9_556 ?
Ru5 Ti2 Ti3 55.39(3) 9_566 9_556 ?
Ti2 Ti2 Ti3 90.0 1_556 9_556 ?
Ti2 Ti2 Ti3 90.0 1_554 9_556 ?
Ru5 Ti2 Ti3 124.61(3) 3_656 11_556 ?
Ru5 Ti2 Ti3 55.39(3) 11_455 11_556 ?
Ru5 Ti2 Ti3 54.06(3) 1_546 11_556 ?
Ru5 Ti2 Ti3 124.61(3) 3_655 11_556 ?
Ru5 Ti2 Ti3 54.06(3) 1_545 11_556 ?
Ru5 Ti2 Ti3 125.94(3) 9_565 11_556 ?
Ru5 Ti2 Ti3 55.39(3) 11_456 11_556 ?
Ru5 Ti2 Ti3 125.94(3) 9_566 11_556 ?
Ti2 Ti2 Ti3 90.0 1_556 11_556 ?
Ti2 Ti2 Ti3 90.0 1_554 11_556 ?
Ti3 Ti2 Ti3 90.0 9_556 11_556 ?
B1 Ti3 Ru5 46.88(17) 3_656 3_655 ?
B1 Ti3 Ru5 46.88(17) 3_656 3_656 ?
Ru5 Ti3 Ru5 64.75(4) 3_655 3_656 ?
B1 Ti3 Ru1 147.50(3) 3_656 1_545 ?
Ru5 Ti3 Ru1 108.39(3) 3_655 1_545 ?
Ru5 Ti3 Ru1 152.67(8) 3_656 1_545 ?
B1 Ti3 Ru1 147.50(3) 3_656 1_546 ?
Ru5 Ti3 Ru1 152.67(8) 3_655 1_546 ?
Ru5 Ti3 Ru1 108.39(3) 3_656 1_546 ?
Ru1 Ti3 Ru1 64.67(4) 1_545 1_546 ?
B1 Ti3 Ru4 46.95(17) 3_656 3_656 ?
Ru5 Ti3 Ru4 93.83(6) 3_655 3_656 ?
Ru5 Ti3 Ru4 59.88(4) 3_656 3_656 ?
Ru1 Ti3 Ru4 146.50(8) 1_545 3_656 ?
Ru1 Ti3 Ru4 105.42(3) 1_546 3_656 ?
B1 Ti3 Ru4 46.95(17) 3_656 3_655 ?
Ru5 Ti3 Ru4 59.88(4) 3_655 3_655 ?
Ru5 Ti3 Ru4 93.83(6) 3_656 3_655 ?
Ru1 Ti3 Ru4 105.42(3) 1_545 3_655 ?
Ru1 Ti3 Ru4 146.50(8) 1_546 3_655 ?
Ru4 Ti3 Ru4 64.14(5) 3_656 3_655 ?
B1 Ti3 Ru5 109.8(2) 3_656 1_545 ?
Ru5 Ti3 Ru5 64.05(4) 3_655 1_545 ?
Ru5 Ti3 Ru5 97.13(6) 3_656 1_545 ?
Ru1 Ti3 Ru5 58.31(4) 1_545 1_545 ?
Ru1 Ti3 Ru5 92.04(6) 1_546 1_545 ?
Ru4 Ti3 Ru5 154.36(7) 3_656 1_545 ?
Ru4 Ti3 Ru5 110.16(3) 3_655 1_545 ?
B1 Ti3 Ru5 109.8(2) 3_656 1_546 ?
Ru5 Ti3 Ru5 97.13(6) 3_655 1_546 ?
Ru5 Ti3 Ru5 64.05(4) 3_656 1_546 ?
Ru1 Ti3 Ru5 92.04(6) 1_545 1_546 ?
Ru1 Ti3 Ru5 58.31(4) 1_546 1_546 ?
Ru4 Ti3 Ru5 110.16(3) 3_656 1_546 ?
Ru4 Ti3 Ru5 154.36(7) 3_655 1_546 ?
Ru5 Ti3 Ru5 63.26(4) 1_545 1_546 ?
B1 Ti3 Ru3 106.5(2) 3_656 1_556 ?
Ru5 Ti3 Ru3 150.62(8) 3_655 1_556 ?
Ru5 Ti3 Ru3 108.47(3) 3_656 1_556 ?
Ru1 Ti3 Ru3 89.80(6) 1_545 1_556 ?
Ru1 Ti3 Ru3 56.12(4) 1_546 1_556 ?
Ru4 Ti3 Ru3 60.87(4) 3_656 1_556 ?
Ru4 Ti3 Ru3 93.62(6) 3_655 1_556 ?
Ru5 Ti3 Ru3 143.77(7) 1_545 1_556 ?
Ru5 Ti3 Ru3 105.28(3) 1_546 1_556 ?
B1 Ti3 Ru3 106.5(2) 3_656 . ?
Ru5 Ti3 Ru3 108.47(3) 3_655 . ?
Ru5 Ti3 Ru3 150.62(8) 3_656 . ?
Ru1 Ti3 Ru3 56.12(4) 1_545 . ?
Ru1 Ti3 Ru3 89.80(6) 1_546 . ?
Ru4 Ti3 Ru3 93.62(6) 3_656 . ?
Ru4 Ti3 Ru3 60.87(4) 3_655 . ?
Ru5 Ti3 Ru3 105.28(3) 1_545 . ?
Ru5 Ti3 Ru3 143.77(7) 1_546 . ?
Ru3 Ti3 Ru3 62.37(4) 1_556 . ?
B1 Ti3 Ti3 90.0 3_656 1_556 ?
Ru5 Ti3 Ti3 122.38(2) 3_655 1_556 ?
Ru5 Ti3 Ti3 57.62(2) 3_656 1_556 ?
Ru1 Ti3 Ti3 122.34(2) 1_545 1_556 ?
Ru1 Ti3 Ti3 57.66(2) 1_546 1_556 ?
Ru4 Ti3 Ti3 57.93(2) 3_656 1_556 ?
Ru4 Ti3 Ti3 122.07(2) 3_655 1_556 ?
Ru5 Ti3 Ti3 121.63(2) 1_545 1_556 ?
Ru5 Ti3 Ti3 58.37(2) 1_546 1_556 ?
Ru3 Ti3 Ti3 58.82(2) 1_556 1_556 ?
Ru3 Ti3 Ti3 121.18(2) . 1_556 ?
Ru4 Ti4 Ru4 112.79(10) 5_546 3_655 ?
Ru4 Ti4 Ru4 71.93(5) 5_546 5_545 ?
Ru4 Ti4 Ru4 72.39(6) 3_655 5_545 ?
Ru4 Ti4 Ru4 72.39(6) 5_546 3_656 ?
Ru4 Ti4 Ru4 71.93(5) 3_655 3_656 ?
Ru4 Ti4 Ru4 112.79(10) 5_545 3_656 ?
Ru4 Ti4 Ru3 68.41(2) 5_546 15_666 ?
Ru4 Ti4 Ru3 178.77(10) 3_655 15_666 ?
Ru4 Ti4 Ru3 108.01(2) 5_545 15_666 ?
Ru4 Ti4 Ru3 108.830(19) 3_656 15_666 ?
Ru4 Ti4 Ru3 178.77(10) 5_546 . ?
Ru4 Ti4 Ru3 68.41(2) 3_655 . ?
Ru4 Ti4 Ru3 108.830(19) 5_545 . ?
Ru4 Ti4 Ru3 108.01(2) 3_656 . ?
Ru3 Ti4 Ru3 110.38(10) 15_666 . ?
Ru4 Ti4 Ru3 108.01(2) 5_546 15_665 ?
Ru4 Ti4 Ru3 108.830(19) 3_655 15_665 ?
Ru4 Ti4 Ru3 68.41(2) 5_545 15_665 ?
Ru4 Ti4 Ru3 178.77(10) 3_656 15_665 ?
Ru3 Ti4 Ru3 70.39(5) 15_666 15_665 ?
Ru3 Ti4 Ru3 71.57(6) . 15_665 ?
Ru4 Ti4 Ru3 108.830(19) 5_546 1_556 ?
Ru4 Ti4 Ru3 108.01(2) 3_655 1_556 ?
Ru4 Ti4 Ru3 178.77(10) 5_545 1_556 ?
Ru4 Ti4 Ru3 68.41(2) 3_656 1_556 ?
Ru3 Ti4 Ru3 71.57(6) 15_666 1_556 ?
Ru3 Ti4 Ru3 70.39(5) . 1_556 ?
Ru3 Ti4 Ru3 110.38(10) 15_665 1_556 ?
Ru4 Ti4 Ti4 54.03(3) 5_546 1_556 ?
Ru4 Ti4 Ti4 125.97(3) 3_655 1_556 ?
Ru4 Ti4 Ti4 125.97(3) 5_545 1_556 ?
Ru4 Ti4 Ti4 54.03(3) 3_656 1_556 ?
Ru3 Ti4 Ti4 54.81(3) 15_666 1_556 ?
Ru3 Ti4 Ti4 125.19(3) . 1_556 ?
Ru3 Ti4 Ti4 125.19(3) 15_665 1_556 ?
Ru3 Ti4 Ti4 54.81(3) 1_556 1_556 ?
Ru4 Ti4 Ti4 125.97(3) 5_546 1_554 ?
Ru4 Ti4 Ti4 54.03(3) 3_655 1_554 ?
Ru4 Ti4 Ti4 54.03(3) 5_545 1_554 ?
Ru4 Ti4 Ti4 125.97(3) 3_656 1_554 ?
Ru3 Ti4 Ti4 125.19(3) 15_666 1_554 ?
Ru3 Ti4 Ti4 54.81(3) . 1_554 ?
Ru3 Ti4 Ti4 54.81(3) 15_665 1_554 ?
Ru3 Ti4 Ti4 125.19(3) 1_556 1_554 ?
Ti4 Ti4 Ti4 180.00(14) 1_556 1_554 ?
Ru4 Ti4 Fe 123.60(5) 5_546 1_545 ?
Ru4 Ti4 Fe 123.60(5) 3_655 1_545 ?
Ru4 Ti4 Fe 123.60(5) 5_545 1_545 ?
Ru4 Ti4 Fe 123.60(5) 3_656 1_545 ?
Ru3 Ti4 Fe 55.19(5) 15_666 1_545 ?
Ru3 Ti4 Fe 55.19(5) . 1_545 ?
Ru3 Ti4 Fe 55.19(5) 15_665 1_545 ?
Ru3 Ti4 Fe 55.19(5) 1_556 1_545 ?
Ti4 Ti4 Fe 90.0 1_556 1_545 ?
Ti4 Ti4 Fe 90.0 1_554 1_545 ?
Ru4 Ti4 Ti1 56.40(5) 5_546 3_655 ?
Ru4 Ti4 Ti1 56.40(5) 3_655 3_655 ?
Ru4 Ti4 Ti1 56.40(5) 5_545 3_655 ?
Ru4 Ti4 Ti1 56.40(5) 3_656 3_655 ?
Ru3 Ti4 Ti1 124.81(5) 15_666 3_655 ?
Ru3 Ti4 Ti1 124.81(5) . 3_655 ?
Ru3 Ti4 Ti1 124.81(5) 15_665 3_655 ?
Ru3 Ti4 Ti1 124.81(5) 1_556 3_655 ?
Ti4 Ti4 Ti1 90.0 1_556 3_655 ?
Ti4 Ti4 Ti1 90.0 1_554 3_655 ?
Fe Ti4 Ti1 180.00(4) 1_545 3_655 ?
Fe Fe B2 97.7(3) 9_676 . ?
Fe Fe B2 97.7(3) 9_676 15_775 ?
B2 Fe B2 164.7(6) . 15_775 ?
Fe Fe Ru3 126.47(4) 9_676 1_565 ?
B2 Fe Ru3 49.69(19) . 1_565 ?
B2 Fe Ru3 119.2(2) 15_775 1_565 ?
Fe Fe Ru3 126.47(4) 9_676 15_676 ?
B2 Fe Ru3 119.2(2) . 15_676 ?
B2 Fe Ru3 49.69(19) 15_775 15_676 ?
Ru3 Fe Ru3 107.07(8) 1_565 15_676 ?
Fe Fe Ru3 126.47(4) 9_676 1_566 ?
B2 Fe Ru3 49.69(19) . 1_566 ?
B2 Fe Ru3 119.2(2) 15_775 1_566 ?
Ru3 Fe Ru3 68.74(4) 1_565 1_566 ?
Ru3 Fe Ru3 69.89(5) 15_676 1_566 ?
Fe Fe Ru3 126.47(4) 9_676 15_675 ?
B2 Fe Ru3 119.2(2) . 15_675 ?
B2 Fe Ru3 49.69(19) 15_775 15_675 ?
Ru3 Fe Ru3 69.89(5) 1_565 15_675 ?
Ru3 Fe Ru3 68.74(4) 15_676 15_675 ?
Ru3 Fe Ru3 107.07(8) 1_566 15_675 ?
Fe Fe Ru2 64.17(4) 9_676 9_676 ?
B2 Fe Ru2 141.86(16) . 9_676 ?
B2 Fe Ru2 47.9(2) 15_775 9_676 ?
Ru3 Fe Ru2 166.72(6) 1_565 9_676 ?
Ru3 Fe Ru2 62.918(18) 15_676 9_676 ?
Ru3 Fe Ru2 112.745(19) 1_566 9_676 ?
Ru3 Fe Ru2 97.55(2) 15_675 9_676 ?
Fe Fe Ru2 64.17(4) 9_676 . ?
B2 Fe Ru2 47.9(2) . . ?
B2 Fe Ru2 141.86(16) 15_775 . ?
Ru3 Fe Ru2 62.918(18) 1_565 . ?
Ru3 Fe Ru2 166.72(6) 15_676 . ?
Ru3 Fe Ru2 97.55(2) 1_566 . ?
Ru3 Fe Ru2 112.745(19) 15_675 . ?
Ru2 Fe Ru2 128.33(8) 9_676 . ?
Fe Fe Ru2 64.17(4) 9_676 1_556 ?
B2 Fe Ru2 47.9(2) . 1_556 ?
B2 Fe Ru2 141.86(16) 15_775 1_556 ?
Ru3 Fe Ru2 97.55(2) 1_565 1_556 ?
Ru3 Fe Ru2 112.745(19) 15_676 1_556 ?
Ru3 Fe Ru2 62.918(18) 1_566 1_556 ?
Ru3 Fe Ru2 166.72(6) 15_675 1_556 ?
Ru2 Fe Ru2 94.60(5) 9_676 1_556 ?
Ru2 Fe Ru2 62.61(3) . 1_556 ?
Fe Fe Ru2 64.17(4) 9_676 9_675 ?
B2 Fe Ru2 141.86(16) . 9_675 ?
B2 Fe Ru2 47.9(2) 15_775 9_675 ?
Ru3 Fe Ru2 112.745(19) 1_565 9_675 ?
Ru3 Fe Ru2 97.55(2) 15_676 9_675 ?
Ru3 Fe Ru2 166.72(6) 1_566 9_675 ?
Ru3 Fe Ru2 62.918(18) 15_675 9_675 ?
Ru2 Fe Ru2 62.61(3) 9_676 9_675 ?
Ru2 Fe Ru2 94.60(5) . 9_675 ?
Ru2 Fe Ru2 128.33(8) 1_556 9_675 ?
Fe Fe Fe 90.0 9_676 1_554 ?
B2 Fe Fe 90.0 . 1_554 ?
B2 Fe Fe 90.0 15_775 1_554 ?
Ru3 Fe Fe 55.63(2) 1_565 1_554 ?
Ru3 Fe Fe 124.37(2) 15_676 1_554 ?
Ru3 Fe Fe 124.37(2) 1_566 1_554 ?
Ru3 Fe Fe 55.63(2) 15_675 1_554 ?
Ru2 Fe Fe 121.304(16) 9_676 1_554 ?
Ru2 Fe Fe 58.696(16) . 1_554 ?
Ru2 Fe Fe 121.304(16) 1_556 1_554 ?
Ru2 Fe Fe 58.696(16) 9_675 1_554 ?
Ru5 B1 Ru5 87.5(4) 1_554 . ?
Ru5 B1 Ru4 80.39(17) 1_554 1_554 ?
Ru5 B1 Ru4 141.6(6) . 1_554 ?
Ru5 B1 Ru4 141.6(6) 1_554 . ?
Ru5 B1 Ru4 80.39(17) . . ?
Ru4 B1 Ru4 86.8(4) 1_554 . ?
Ru5 B1 Ru1 135.5(6) 1_554 . ?
Ru5 B1 Ru1 77.60(18) . . ?
Ru4 B1 Ru1 134.4(5) 1_554 . ?
Ru4 B1 Ru1 77.11(18) . . ?
Ru5 B1 Ru1 77.60(18) 1_554 1_554 ?
Ru5 B1 Ru1 135.5(6) . 1_554 ?
Ru4 B1 Ru1 77.11(18) 1_554 1_554 ?
Ru4 B1 Ru1 134.4(5) . 1_554 ?
Ru1 B1 Ru1 84.3(4) . 1_554 ?
Ru5 B1 Ti3 70.6(3) 1_554 11_565 ?
Ru5 B1 Ti3 70.6(3) . 11_565 ?
Ru4 B1 Ti3 71.1(3) 1_554 11_565 ?
Ru4 B1 Ti3 71.1(3) . 11_565 ?
Ru1 B1 Ti3 137.9(2) . 11_565 ?
Ru1 B1 Ti3 137.9(2) 1_554 11_565 ?
Ru5 B1 Ti1 135.7(2) 1_554 1_554 ?
Ru5 B1 Ti1 135.7(2) . 1_554 ?
Ru4 B1 Ti1 69.6(3) 1_554 1_554 ?
Ru4 B1 Ti1 69.6(3) . 1_554 ?
Ru1 B1 Ti1 64.8(3) . 1_554 ?
Ru1 B1 Ti1 64.8(3) 1_554 1_554 ?
Ti3 B1 Ti1 124.8(4) 11_565 1_554 ?
Ru3 B2 Ru3 86.2(4) 1_566 1_565 ?
Ru3 B2 Ru1 131.7(6) 1_566 . ?
Ru3 B2 Ru1 75.0(2) 1_565 . ?
Ru3 B2 Ru1 75.0(2) 1_566 1_556 ?
Ru3 B2 Ru1 131.7(6) 1_565 1_556 ?
Ru1 B2 Ru1 85.2(4) . 1_556 ?
Ru3 B2 Ru2 81.85(18) 1_566 1_556 ?
Ru3 B2 Ru2 141.0(6) 1_565 1_556 ?
Ru1 B2 Ru2 137.9(6) . 1_556 ?
Ru1 B2 Ru2 80.3(2) 1_556 1_556 ?
Ru3 B2 Ru2 141.0(6) 1_566 . ?
Ru3 B2 Ru2 81.85(18) 1_565 . ?
Ru1 B2 Ru2 80.3(2) . . ?
Ru1 B2 Ru2 137.9(6) 1_556 . ?
Ru2 B2 Ru2 84.4(4) 1_556 . ?
Ru3 B2 Fe 67.4(3) 1_566 . ?
Ru3 B2 Fe 67.4(3) 1_565 . ?
Ru1 B2 Fe 136.5(2) . . ?
Ru1 B2 Fe 136.5(2) 1_556 . ?
Ru2 B2 Fe 73.7(3) 1_556 . ?
Ru2 B2 Fe 73.7(3) . . ?

loop_
_geom_bond_atom_site_label_1
_geom_bond_atom_site_label_2
_geom_bond_distance
_geom_bond_site_symmetry_2
_geom_bond_publ_flag
Ru1 B2 2.192(9) . ?
Ru1 B2 2.192(9) 1_554 ?
Ru1 B1 2.211(8) . ?
Ru1 B1 2.211(8) 1_556 ?
Ru1 Ru3 2.6544(12) 1_565 ?
Ru1 Ti1 2.6623(11) 1_554 ?
Ru1 Ti1 2.6623(11) . ?
Ru1 Ru4 2.7241(12) . ?
Ru1 Ru5 2.7302(11) . ?
Ru1 Ti3 2.7743(17) 1_565 ?
Ru1 Ti3 2.7743(17) 1_564 ?
Ru1 Ru2 2.8383(12) . ?
Ru2 B2 2.208(9) 7_455 ?
Ru2 B2 2.208(9) 7_456 ?
Ru2 B2 2.208(9) 1_554 ?
Ru2 B2 2.208(9) . ?
Ru2 Ru1 2.8383(12) 7_455 ?
Ru2 Fe 2.8560(12) . ?
Ru2 Fe 2.8560(12) 9_676 ?
Ru2 Fe 2.8560(12) 1_554 ?
Ru2 Fe 2.8560(12) 9_675 ?
Ru2 Ru3 2.8689(9) 7 ?
Ru2 Ru3 2.8689(9) 1_565 ?
Ru3 B2 2.171(9) 1_544 ?
Ru3 B2 2.171(9) 1_545 ?
Ru3 Ti4 2.5746(16) . ?
Ru3 Ti4 2.5746(16) 1_554 ?
Ru3 Fe 2.6285(14) 1_545 ?
Ru3 Fe 2.6285(14) 1_544 ?
Ru3 Ru1 2.6544(12) 1_545 ?
Ru3 Ti3 2.8659(17) 1_554 ?
Ru3 Ti3 2.8659(17) . ?
Ru3 Ru4 2.8681(12) 3_655 ?
Ru3 Ru2 2.8689(9) 1_545 ?
Ru3 Ru3 2.9678(5) 1_556 ?
Ru4 B1 2.159(8) 1_556 ?
Ru4 B1 2.159(8) . ?
Ru4 Ti4 2.5265(16) 11_565 ?
Ru4 Ti4 2.5265(16) 11_566 ?
Ru4 Ru5 2.7779(12) . ?
Ru4 Ti3 2.7946(17) 11_565 ?
Ru4 Ti3 2.7946(17) 11_566 ?
Ru4 Ti1 2.8090(19) . ?
Ru4 Ti1 2.8090(19) 1_554 ?
Ru4 Ru3 2.8681(12) 11_565 ?
Ru4 Ru4 2.9678(5) 1_554 ?
Ru5 B1 2.145(8) 1_556 ?
Ru5 B1 2.145(8) . ?
Ru5 Ti2 2.5718(7) 1_564 ?
Ru5 Ti2 2.5718(7) 1_565 ?
Ru5 Ti3 2.7712(17) 11_565 ?
Ru5 Ti3 2.7712(17) 11_566 ?
Ru5 Ti3 2.8294(18) 1_565 ?
Ru5 Ti3 2.8294(18) 1_564 ?
Ru5 Ru5 2.9678(5) 1_556 ?
Ru5 Ru5 2.9678(5) 1_554 ?
Ti1 Ru1 2.6623(11) 1_556 ?
Ti1 Ru1 2.6623(11) 7_456 ?
Ti1 Ru1 2.6623(11) 7_455 ?
Ti1 B1 2.700(11) 1_556 ?
Ti1 B1 2.700(11) 7_455 ?
Ti1 Ru4 2.8090(19) 7_455 ?
Ti1 Ru4 2.8090(19) 7_456 ?
Ti1 Ru4 2.8090(19) 1_556 ?
Ti1 Ti1 2.9678(5) 1_556 ?
Ti1 Ti1 2.9678(5) 1_554 ?
Ti2 Ru5 2.5718(7) 3_656 ?
Ti2 Ru5 2.5718(7) 11_455 ?
Ti2 Ru5 2.5718(7) 1_546 ?
Ti2 Ru5 2.5718(7) 3_655 ?
Ti2 Ru5 2.5718(7) 1_545 ?
Ti2 Ru5 2.5718(7) 9_565 ?
Ti2 Ru5 2.5718(7) 11_456 ?
Ti2 Ru5 2.5718(7) 9_566 ?
Ti2 Ti2 2.9678(5) 1_556 ?
Ti2 Ti2 2.9678(5) 1_554 ?
Ti2 Ti3 3.3381(19) 9_556 ?
Ti2 Ti3 3.3381(19) 11_556 ?
Ti3 B1 2.608(11) 3_656 ?
Ti3 Ru5 2.7712(17) 3_655 ?
Ti3 Ru5 2.7712(17) 3_656 ?
Ti3 Ru1 2.7743(17) 1_545 ?
Ti3 Ru1 2.7743(17) 1_546 ?
Ti3 Ru4 2.7946(17) 3_656 ?
Ti3 Ru4 2.7946(17) 3_655 ?
Ti3 Ru5 2.8294(17) 1_545 ?
Ti3 Ru5 2.8294(17) 1_546 ?
Ti3 Ru3 2.8659(17) 1_556 ?
Ti3 Ti3 2.9678(5) 1_556 ?
Ti4 Ru4 2.5265(16) 5_546 ?
Ti4 Ru4 2.5265(16) 3_655 ?
Ti4 Ru4 2.5265(16) 5_545 ?
Ti4 Ru4 2.5265(16) 3_656 ?
Ti4 Ru3 2.5746(16) 15_666 ?
Ti4 Ru3 2.5746(16) 15_665 ?
Ti4 Ru3 2.5746(16) 1_556 ?
Ti4 Ti4 2.9678(5) 1_556 ?
Ti4 Ti4 2.9678(5) 1_554 ?
Ti4 Fe 3.032(3) 1_545 ?
Ti4 Ti1 3.259(4) 3_655 ?
Fe Fe 2.489(4) 9_676 ?
Fe B2 2.534(12) . ?
Fe B2 2.534(12) 15_775 ?
Fe Ru3 2.6285(14) 1_565 ?
Fe Ru3 2.6285(14) 15_676 ?
Fe Ru3 2.6285(14) 1_566 ?
Fe Ru3 2.6285(14) 15_675 ?
Fe Ru2 2.8560(12) 9_676 ?
Fe Ru2 2.8560(12) 1_556 ?
Fe Ru2 2.8560(12) 9_675 ?
Fe Fe 2.9678(5) 1_554 ?
B1 Ru5 2.145(8) 1_554 ?
B1 Ru4 2.159(8) 1_554 ?
B1 Ru1 2.211(8) 1_554 ?
B1 Ti3 2.608(11) 11_565 ?
B1 Ti1 2.700(11) 1_554 ?
B2 Ru3 2.171(9) 1_566 ?
B2 Ru3 2.171(9) 1_565 ?
B2 Ru1 2.192(9) 1_556 ?
B2 Ru2 2.208(9) 1_556 ?
